data_7227644
loop_
_publ_author_name
'Ahmed, Faruk'
'Datta, Joydeep'
'Dutta, Basudeb'
'Naskar, Kaushik'
'Sinha, Chittaranjan'
'Alam, Seikh Mafiz'
'Kundu, Suman'
'Ray, Partha Pratim'
'Mir, Mohammad Hedayetullah'

_publ_section_title
;
 Cation dependent charge transport in linear dicarboxylate based
 isotypical 1D coordination polymers
;
_journal_issue 17
_journal_name_full 'RSC Adv.'
_journal_page_first 10369
_journal_paper_doi 10.1039/C7RA00165G
_journal_volume 7
_journal_year 2017
_chemical_formula_sum 'C26 H22 Cd N2 O6'
_chemical_formula_weight 570.85
_space_group_crystal_system triclinic
_space_group_IT_number 2
_space_group_name_Hall '-P 1'
_space_group_name_H-M_alt 'P -1'
_symmetry_space_group_name_Hall '-P 1'
_symmetry_space_group_name_H-M 'P -1'
_atom_sites_solution_hydrogens mixed
_audit_creation_method SHELXL-2014/7
_audit_update_record
;
2017-01-30 deposited with the CCDC.
2017-02-01 downloaded from the CCDC.
;
_cell_angle_alpha 72.942(3)
_cell_angle_beta 82.840(3)
_cell_angle_gamma 64.910(3)
_cell_formula_units_Z 2
_cell_length_a 9.4482(9)
_cell_length_b 10.0882(9)
_cell_length_c 14.7102(13)
_cell_measurement_reflns_used 9961
_cell_measurement_temperature 299(2)
_cell_measurement_theta_max 28.46
_cell_measurement_theta_min 2.79
_cell_volume 1213.95(19)
_computing_structure_refinement 'SHELXL-2014/7 (Sheldrick, 2014)'
_diffrn_ambient_temperature 299(2)
_diffrn_measured_fraction_theta_full 0.965
_diffrn_measured_fraction_theta_max 0.961
_diffrn_measurement_device_type '\f and \w scans'
_diffrn_radiation_type MoK\a
_diffrn_radiation_wavelength 0.71073
_diffrn_reflns_av_R_equivalents 0.0380
_diffrn_reflns_av_unetI/netI 0.0375
_diffrn_reflns_Laue_measured_fraction_full 0.965
_diffrn_reflns_Laue_measured_fraction_max 0.961
_diffrn_reflns_limit_h_max 12
_diffrn_reflns_limit_h_min -12
_diffrn_reflns_limit_k_max 13
_diffrn_reflns_limit_k_min -13
_diffrn_reflns_limit_l_max 19
_diffrn_reflns_limit_l_min -19
_diffrn_reflns_number 16165
_diffrn_reflns_point_group_measured_fraction_full 0.965
_diffrn_reflns_point_group_measured_fraction_max 0.961
_diffrn_reflns_theta_full 25.242
_diffrn_reflns_theta_max 28.474
_diffrn_reflns_theta_min 2.380
_exptl_absorpt_coefficient_mu 0.944
_exptl_crystal_colour white
_exptl_crystal_density_diffrn 1.562
_exptl_crystal_description rectengular
_exptl_crystal_F_000 576
_exptl_crystal_size_max 0.670
_exptl_crystal_size_mid 0.330
_exptl_crystal_size_min 0.250
_refine_diff_density_max 3.154
_refine_diff_density_min -1.249
_refine_diff_density_rms 0.127
_refine_ls_extinction_coef 0.037(5)
_refine_ls_extinction_expression Fc^*^=kFc[1+0.001xFc^2^\l^3^/sin(2\q)]^-1/4^
_refine_ls_extinction_method 'SHELXL-2014/7 (Sheldrick 2014'
_refine_ls_goodness_of_fit_ref 1.135
_refine_ls_hydrogen_treatment mixed
_refine_ls_matrix_type full
_refine_ls_number_parameters 333
_refine_ls_number_reflns 5903
_refine_ls_number_restraints 5
_refine_ls_restrained_S_all 1.134
_refine_ls_R_factor_all 0.0651
_refine_ls_R_factor_gt 0.0575
_refine_ls_shift/su_max 0.001
_refine_ls_shift/su_mean 0.000
_refine_ls_structure_factor_coef Fsqd
_refine_ls_weighting_details 'w=1/[\s^2^(Fo^2^)+(0.0639P)^2^+3.5814P] where P=(Fo^2^+2Fc^2^)/3'
_refine_ls_weighting_scheme calc
_refine_ls_wR_factor_gt 0.1419
_refine_ls_wR_factor_ref 0.1518
_reflns_Friedel_coverage 0.000
_reflns_number_gt 5326
_reflns_number_total 5903
_reflns_threshold_expression 'I > 2\s(I)'
_cod_data_source_file c7ra00165g2.cif
_cod_data_source_block 230Ext_0m_a
_cod_database_code 7227644
_shelx_shelxl_version_number 2014/7
_shelx_space_group_comment
;
The symmetry employed for this shelxl refinement is uniquely defined
by the following loop, which should always be used as a source of
symmetry information in preference to the above space-group names.
They are only intended as comments.
;
_shelx_estimated_absorpt_t_min 0.571
_shelx_estimated_absorpt_t_max 0.798

loop_
_space_group_symop_operation_xyz
'x, y, z'
'-x, -y, -z'

loop_
_atom_site_label
_atom_site_type_symbol
_atom_site_fract_x
_atom_site_fract_y
_atom_site_fract_z
_atom_site_U_iso_or_equiv
_atom_site_adp_type
_atom_site_occupancy
_atom_site_site_symmetry_order
_atom_site_calc_flag
_atom_site_refinement_flags_posn
_atom_site_refinement_flags_adp
C1 C 0.3208(6) 0.3941(7) 0.3412(4) 0.0521(12) Uani 1 1 d . .
H1 H 0.3716 0.4226 0.3772 0.063 Uiso 1 1 calc R U
Cd1 Cd 0.25006(3) 0.22639(3) 0.55266(2) 0.03337(16) Uani 1 1 d . .
N1 N 0.2517(5) 0.3024(5) 0.3861(4) 0.0466(9) Uani 1 1 d . .
O1 O 0.5166(4) 0.1334(4) 0.5717(3) 0.0451(7) Uani 1 1 d D .
C2 C 0.3207(7) 0.4492(7) 0.2432(4) 0.0563(13) Uani 1 1 d . .
H2 H 0.3660 0.5172 0.2145 0.068 Uiso 1 1 calc R U
N2 N 0.2514(5) 0.1460(5) 0.7189(2) 0.0415(8) Uani 1 1 d . .
O2 O -0.0165(4) 0.3070(4) 0.5697(3) 0.0449(7) Uani 1 1 d D .
C3 C 0.2520(6) 0.4015(7) 0.1887(4) 0.0487(11) Uani 1 1 d . .
O3 O 0.2329(4) 0.4592(3) 0.5535(3) 0.0419(7) Uani 1 1 d . .
C4 C 0.1856(7) 0.3013(7) 0.2370(4) 0.0596(14) Uani 1 1 d . .
H4 H 0.1411 0.2638 0.2031 0.072 Uiso 1 1 calc R U
O4 O 0.4600(5) 0.3967(4) 0.6208(4) 0.0702(13) Uani 1 1 d . .
C5 C 0.1852(6) 0.2566(6) 0.3360(4) 0.0506(12) Uani 1 1 d . .
H5 H 0.1366 0.1926 0.3673 0.061 Uiso 1 1 calc R U
O5 O 0.2634(4) 0.9967(3) 0.5471(3) 0.0416(7) Uani 1 1 d . .
C6 C 0.2516(6) 0.4585(7) 0.0822(4) 0.0553(13) Uani 1 1 d . .
O6 O 0.0356(5) 1.0043(4) 0.6153(3) 0.0613(11) Uani 1 1 d . .
C7 C 0.2820(19) 0.5802(16) 0.0371(6) 0.150(6) Uani 1 1 d . .
H7 H 0.3034 0.6321 0.0726 0.180 Uiso 1 1 calc R U
C8 C 0.282(2) 0.6308(18) -0.0630(7) 0.170(7) Uani 1 1 d . .
H8 H 0.3060 0.7142 -0.0917 0.204 Uiso 1 1 calc R U
C9 C 0.2504(10) 0.5658(10) -0.1160(5) 0.081(2) Uani 1 1 d . .
H9 H 0.2508 0.5996 -0.1820 0.097 Uiso 1 1 calc R U
C10 C 0.217(2) 0.4487(18) -0.0715(7) 0.174(7) Uani 1 1 d . .
H10 H 0.1903 0.4010 -0.1075 0.209 Uiso 1 1 calc R U
C11 C 0.221(2) 0.3932(16) 0.0266(7) 0.157(6) Uani 1 1 d . .
H11 H 0.2007 0.3072 0.0539 0.189 Uiso 1 1 calc R U
C12 C 0.1386(8) 0.2227(8) 0.7696(4) 0.0615(14) Uani 1 1 d . .
H12 H 0.0579 0.3115 0.7380 0.074 Uiso 1 1 calc R U
C13 C 0.1350(9) 0.1770(10) 0.8675(5) 0.0749(19) Uani 1 1 d . .
H13 H 0.0539 0.2361 0.9004 0.090 Uiso 1 1 calc R U
C14 C 0.2512(8) 0.0440(9) 0.9175(4) 0.0654(17) Uani 1 1 d . .
C15 C 0.3674(9) -0.0374(9) 0.8630(4) 0.0734(18) Uani 1 1 d . .
H15 H 0.4474 -0.1289 0.8922 0.088 Uiso 1 1 calc R U
C16 C 0.3637(8) 0.0180(8) 0.7652(4) 0.0618(14) Uani 1 1 d . .
H16 H 0.4439 -0.0372 0.7301 0.074 Uiso 1 1 calc R U
C17 C 0.2501(11) -0.0115(11) 1.0233(4) 0.083(2) Uani 1 1 d . .
C18 C 0.1139(13) 0.0383(13) 1.0742(5) 0.102(3) Uani 1 1 d . .
H18 H 0.0211 0.1059 1.0419 0.123 Uiso 1 1 calc R U
C19 C 0.1131(15) -0.0113(15) 1.1733(5) 0.117(4) Uani 1 1 d . .
H19 H 0.0208 0.0250 1.2068 0.140 Uiso 1 1 calc R U
C20 C 0.2483(14) -0.1134(14) 1.2212(5) 0.116(4) Uani 1 1 d . .
H20 H 0.2475 -0.1473 1.2872 0.140 Uiso 1 1 calc R U
C21 C 0.3857(15) -0.1660(14) 1.1719(5) 0.121(4) Uani 1 1 d . .
H21 H 0.4775 -0.2352 1.2047 0.145 Uiso 1 1 calc R U
C22 C 0.3875(13) -0.1153(12) 1.0720(5) 0.101(3) Uani 1 1 d . .
H22 H 0.4801 -0.1510 1.0387 0.122 Uiso 1 1 calc R U
C23 C 0.3283(5) 0.4868(4) 0.5897(3) 0.0390(9) Uani 1 1 d . .
C24 C 0.2722(6) 0.6466(5) 0.5925(3) 0.0405(9) Uani 1 1 d . .
C25 C 0.2223(6) 0.7760(5) 0.5909(3) 0.0403(9) Uani 1 1 d . .
C26 C 0.1667(5) 0.9397(5) 0.5850(3) 0.0370(8) Uani 1 1 d . .
H1B H 0.533(11) 0.213(8) 0.589(7) 0.11(3) Uiso 1 1 d D .
H1A H 0.601(7) 0.091(9) 0.527(5) 0.10(3) Uiso 1 1 d D .
H2B H -0.094(8) 0.394(6) 0.524(5) 0.10(3) Uiso 1 1 d D .
H3A H -0.048(10) 0.221(7) 0.582(6) 0.11(3) Uiso 1 1 d D .

loop_
_atom_site_aniso_label
_atom_site_aniso_U_11
_atom_site_aniso_U_22
_atom_site_aniso_U_33
_atom_site_aniso_U_23
_atom_site_aniso_U_13
_atom_site_aniso_U_12
C1 0.056(3) 0.062(3) 0.054(3) -0.018(2) 0.002(2) -0.038(3)
Cd1 0.0408(2) 0.02140(19) 0.0401(2) -0.00904(12) -0.00262(12) -0.01344(13)
N1 0.0359(18) 0.040(2) 0.071(3) -0.0177(19) 0.0026(17) -0.0218(16)
O1 0.0369(15) 0.0336(16) 0.065(2) -0.0201(15) 0.0056(14) -0.0115(13)
C2 0.068(3) 0.064(3) 0.050(3) -0.011(2) 0.006(2) -0.043(3)
N2 0.053(2) 0.045(2) 0.0242(15) -0.0068(14) -0.0020(14) -0.0192(17)
O2 0.0372(15) 0.0282(15) 0.065(2) -0.0125(14) -0.0088(14) -0.0072(12)
C3 0.047(2) 0.054(3) 0.038(2) -0.007(2) -0.0030(19) -0.018(2)
O3 0.0433(16) 0.0206(13) 0.0601(19) -0.0080(12) -0.0157(14) -0.0092(12)
C4 0.072(4) 0.067(4) 0.049(3) -0.009(3) -0.014(2) -0.037(3)
O4 0.068(2) 0.0302(17) 0.107(3) -0.0175(19) -0.048(2) -0.0024(17)
C5 0.060(3) 0.052(3) 0.051(3) -0.003(2) -0.009(2) -0.038(2)
O5 0.0453(16) 0.0257(14) 0.0596(19) -0.0196(13) 0.0121(14) -0.0178(13)
C6 0.044(3) 0.064(3) 0.044(3) -0.008(2) 0.000(2) -0.014(2)
O6 0.061(2) 0.0380(19) 0.086(3) -0.0276(19) 0.031(2) -0.0220(17)
C7 0.294(18) 0.187(12) 0.057(5) -0.011(6) -0.007(7) -0.191(13)
C8 0.33(2) 0.205(14) 0.053(5) 0.007(7) -0.002(8) -0.207(16)
C9 0.089(5) 0.099(6) 0.040(3) -0.007(3) -0.001(3) -0.033(4)
C10 0.35(2) 0.215(15) 0.057(5) -0.012(7) -0.021(8) -0.219(16)
C11 0.309(19) 0.189(13) 0.060(5) -0.003(6) -0.023(8) -0.195(14)
C12 0.068(4) 0.064(4) 0.047(3) -0.013(3) 0.000(2) -0.024(3)
C13 0.083(4) 0.099(5) 0.047(3) -0.022(3) 0.011(3) -0.042(4)
C14 0.085(4) 0.092(5) 0.028(2) -0.005(3) -0.001(2) -0.052(4)
C15 0.082(4) 0.080(5) 0.045(3) 0.007(3) -0.011(3) -0.033(4)
C16 0.069(4) 0.063(4) 0.040(3) -0.001(2) -0.001(2) -0.022(3)
C17 0.120(6) 0.126(7) 0.028(2) -0.001(3) -0.002(3) -0.087(6)
C18 0.136(8) 0.166(9) 0.040(3) -0.015(4) 0.004(4) -0.103(7)
C19 0.171(10) 0.200(12) 0.039(3) -0.029(5) 0.017(5) -0.138(10)
C20 0.190(11) 0.193(11) 0.029(3) 0.001(4) -0.004(4) -0.156(10)
C21 0.182(11) 0.169(10) 0.043(4) 0.018(5) -0.027(5) -0.125(9)
C22 0.138(8) 0.145(9) 0.042(3) 0.005(4) -0.010(4) -0.094(7)
C23 0.053(2) 0.0192(17) 0.044(2) -0.0045(15) -0.0136(18) -0.0127(16)
C24 0.050(2) 0.0257(19) 0.048(2) -0.0098(17) -0.0093(18) -0.0147(17)
C25 0.050(2) 0.029(2) 0.047(2) -0.0130(17) 0.0035(18) -0.0194(18)
C26 0.048(2) 0.0243(18) 0.041(2) -0.0129(15) 0.0065(17) -0.0163(16)

loop_
_atom_type_symbol
_atom_type_description
_atom_type_scat_dispersion_real
_atom_type_scat_dispersion_imag
_atom_type_scat_source
C C 0.0033 0.0016 'International Tables Vol C Tables 4.2.6.8 and 6.1.1.4'
H H 0.0000 0.0000 'International Tables Vol C Tables 4.2.6.8 and 6.1.1.4'
N N 0.0061 0.0033 'International Tables Vol C Tables 4.2.6.8 and 6.1.1.4'
O O 0.0106 0.0060 'International Tables Vol C Tables 4.2.6.8 and 6.1.1.4'
Cd Cd -0.8075 1.2024 'International Tables Vol C Tables 4.2.6.8 and 6.1.1.4'

loop_
_geom_angle_atom_site_label_1
_geom_angle_atom_site_label_2
_geom_angle_atom_site_label_3
_geom_angle
_geom_angle_site_symmetry_1
_geom_angle_site_symmetry_3
N1 C1 C2 123.1(5) . .
N1 C1 H1 118.5 . .
C2 C1 H1 118.5 . .
O3 Cd1 O5 178.18(11) . 1_545
O3 Cd1 O2 90.83(12) . .
O5 Cd1 O2 88.54(11) 1_545 .
O3 Cd1 O1 88.32(11) . .
O5 Cd1 O1 92.67(12) 1_545 .
O2 Cd1 O1 167.32(14) . .
O3 Cd1 N2 91.87(14) . .
O5 Cd1 N2 89.76(14) 1_545 .
O2 Cd1 N2 84.15(14) . .
O1 Cd1 N2 83.23(14) . .
O3 Cd1 N1 89.00(13) . .
O5 Cd1 N1 89.38(13) 1_545 .
O2 Cd1 N1 96.41(13) . .
O1 Cd1 N1 96.23(13) . .
N2 Cd1 N1 178.96(14) . .
C5 N1 C1 119.0(5) . .
C5 N1 Cd1 121.3(3) . .
C1 N1 Cd1 119.7(3) . .
Cd1 O1 H1B 105(5) . .
Cd1 O1 H1A 128(5) . .
H1B O1 H1A 109(7) . .
C1 C2 C3 118.9(5) . .
C1 C2 H2 120.6 . .
C3 C2 H2 120.6 . .
C12 N2 C16 117.6(5) . .
C12 N2 Cd1 121.5(4) . .
C16 N2 Cd1 120.9(4) . .
Cd1 O2 H2B 124(5) . .
Cd1 O2 H3A 111(5) . .
H2B O2 H3A 106(7) . .
C2 C3 C4 117.0(5) . .
C2 C3 C6 119.9(5) . .
C4 C3 C6 123.1(5) . .
C23 O3 Cd1 127.3(3) . .
C3 C4 C5 120.3(5) . .
C3 C4 H4 119.9 . .
C5 C4 H4 119.9 . .
N1 C5 C4 121.7(5) . .
N1 C5 H5 119.2 . .
C4 C5 H5 119.2 . .
C26 O5 Cd1 125.6(3) . 1_565
C11 C6 C7 115.3(7) . .
C11 C6 C3 122.3(7) . .
C7 C6 C3 122.4(7) . .
C6 C7 C8 121.4(9) . .
C6 C7 H7 119.3 . .
C8 C7 H7 119.3 . .
C9 C8 C7 122.3(10) . .
C9 C8 H8 118.9 . .
C7 C8 H8 118.9 . .
C8 C9 C10 116.1(8) . .
C8 C9 H9 121.9 . .
C10 C9 H9 121.9 . .
C9 C10 C11 123.0(10) . .
C9 C10 H10 118.5 . .
C11 C10 H10 118.5 . .
C6 C11 C10 121.8(10) . .
C6 C11 H11 119.1 . .
C10 C11 H11 119.1 . .
N2 C12 C13 122.8(6) . .
N2 C12 H12 118.6 . .
C13 C12 H12 118.6 . .
C12 C13 C14 120.6(7) . .
C12 C13 H13 119.7 . .
C14 C13 H13 119.7 . .
C13 C14 C15 116.0(5) . .
C13 C14 C17 122.4(7) . .
C15 C14 C17 121.6(7) . .
C16 C15 C14 119.7(6) . .
C16 C15 H15 120.1 . .
C14 C15 H15 120.1 . .
N2 C16 C15 123.3(6) . .
N2 C16 H16 118.4 . .
C15 C16 H16 118.4 . .
C18 C17 C22 119.1(7) . .
C18 C17 C14 120.8(8) . .
C22 C17 C14 120.1(8) . .
C17 C18 C19 121.0(10) . .
C17 C18 H18 119.5 . .
C19 C18 H18 119.5 . .
C20 C19 C18 119.9(10) . .
C20 C19 H19 120.0 . .
C18 C19 H19 120.0 . .
C19 C20 C21 120.2(7) . .
C19 C20 H20 119.9 . .
C21 C20 H20 119.9 . .
C20 C21 C22 120.2(10) . .
C20 C21 H21 119.9 . .
C22 C21 H21 119.9 . .
C17 C22 C21 119.7(10) . .
C17 C22 H22 120.1 . .
C21 C22 H22 120.1 . .
O4 C23 O3 127.2(4) . .
O4 C23 C24 118.4(4) . .
O3 C23 C24 114.4(4) . .
C25 C24 C23 176.6(5) . .
C24 C25 C26 176.7(5) . .
O6 C26 O5 127.6(4) . .
O6 C26 C25 118.2(4) . .
O5 C26 C25 114.2(4) . .

loop_
_geom_bond_atom_site_label_1
_geom_bond_atom_site_label_2
_geom_bond_distance
_geom_bond_site_symmetry_2
C1 N1 1.328(6) .
C1 C2 1.384(8) .
C1 H1 0.9300 .
Cd1 O3 2.289(3) .
Cd1 O5 2.292(3) 1_545
Cd1 O2 2.301(3) .
Cd1 O1 2.306(3) .
Cd1 N2 2.339(4) .
Cd1 N1 2.343(5) .
N1 C5 1.308(6) .
O1 H1B 0.99(2) .
O1 H1A 1.00(2) .
C2 C3 1.386(8) .
C2 H2 0.9300 .
N2 C12 1.317(7) .
N2 C16 1.327(7) .
O2 H2B 1.00(2) .
O2 H3A 0.995(14) .
C3 C4 1.388(8) .
C3 C6 1.502(7) .
O3 C23 1.261(5) .
C4 C5 1.392(8) .
C4 H4 0.9300 .
O4 C23 1.234(6) .
C5 H5 0.9300 .
O5 C26 1.268(5) .
O5 Cd1 2.292(3) 1_565
C6 C11 1.314(11) .
C6 C7 1.342(11) .
O6 C26 1.227(6) .
C7 C8 1.410(13) .
C7 H7 0.9300 .
C8 C9 1.286(14) .
C8 H8 0.9300 .
C9 C10 1.316(14) .
C9 H9 0.9300 .
C10 C11 1.385(13) .
C10 H10 0.9300 .
C11 H11 0.9300 .
C12 C13 1.379(8) .
C12 H12 0.9300 .
C13 C14 1.385(10) .
C13 H13 0.9300 .
C14 C15 1.387(10) .
C14 C17 1.493(7) .
C15 C16 1.381(8) .
C15 H15 0.9300 .
C16 H16 0.9300 .
C17 C18 1.379(13) .
C17 C22 1.390(13) .
C18 C19 1.397(9) .
C18 H18 0.9300 .
C19 C20 1.368(16) .
C19 H19 0.9300 .
C20 C21 1.378(17) .
C20 H20 0.9300 .
C21 C22 1.407(10) .
C21 H21 0.9300 .
C22 H22 0.9300 .
C23 C24 1.480(5) .
C24 C25 1.180(6) .
C25 C26 1.484(6) .
